data_4028034
loop_
_publ_author_name
'Koichi Mitsudo'
'Jyunji Harada'
'Yo Tanaka'
'Hiroki Mandai'
'Chie Nishioka'
'Hideo Tanaka'
'Atsushi Wakamiya'
'Yasujiro Murata'
'Seiji Suga'

_publ_contact_author_address
;
Graduate School of Natural Science and Technology, Okayama University,
3-1-1 Tsushima-naka, Okayama 700-8530, Japan
;
_publ_contact_author_email suga@cc.okayama-u.ac.jp
_publ_contact_author_fax +81-86-251-8081
_publ_contact_author_name 'Seiji Suga'
_publ_contact_author_phone +81-86-251-8081
_publ_section_title
;
 Synthesis of Hexa(furan-2-yl)benzenes and Their \p-Extended Derivatives
;
_journal_name_full 'Journal of Organic Chemistry'
_journal_page_first 2763
_journal_page_last 2768
_journal_paper_doi 10.1021/jo302652r
_journal_volume 78
_journal_year 2013
_chemical_formula_moiety 'C22 H28 B2 O6'
_chemical_formula_sum 'C22 H28 B2 O6'
_chemical_formula_weight 410.06
_chemical_name_common Bis(5-Bpinfuran-2-yl)acetylene
_chemical_name_systematic
;
 ?
;
_space_group_IT_number 14
_symmetry_cell_setting monoclinic
_symmetry_Int_Tables_number 14
_symmetry_space_group_name_Hall '-P 2yn'
_symmetry_space_group_name_H-M 'P 1 21/n 1'
_atom_sites_solution_hydrogens geom
_atom_sites_solution_primary direct
_atom_sites_solution_secondary difmap
_audit_creation_method SHELXL-97
_cell_angle_alpha 90.00
_cell_angle_beta 109.400(8)
_cell_angle_gamma 90.00
_cell_formula_units_Z 2
_cell_length_a 10.282(6)
_cell_length_b 11.031(6)
_cell_length_c 10.571(6)
_cell_measurement_reflns_used 3809
_cell_measurement_temperature 100.1500
_cell_measurement_theta_max 27.5243
_cell_measurement_theta_min 3.0242
_cell_volume 1130.9(11)
_computing_cell_refinement 'CrystalClear (Rigaku Inc., 2008)'
_computing_data_collection 'CrystalClear (Rigaku Inc., 2008)'
_computing_data_reduction 'CrystalClear (Rigaku Inc., 2008)'
_computing_molecular_graphics 'Yadokari-XG 2009 (Wakita Nemoto et al., 2009)'
_computing_publication_material 'Yadokari-XG 2009 (Wakita,Nemoto et al., 2009)'
_computing_structure_refinement 'SHELXL-97 (Sheldrick, 1997)'
_computing_structure_solution 'SIR2004 (Burla, et al., 2005)'
_diffrn_ambient_temperature 100.1500
_diffrn_detector_area_resol_mean 28.5714
_diffrn_measured_fraction_theta_full 0.992
_diffrn_measured_fraction_theta_max 0.992
_diffrn_measurement_device_type 'Rigaku Saturn724'
_diffrn_measurement_method dtprofit.ref
_diffrn_radiation_monochromator Confocal
_diffrn_radiation_source 'Rotating Anode'
_diffrn_radiation_type MoK\a
_diffrn_radiation_wavelength 0.71075
_diffrn_reflns_av_R_equivalents 0.0308
_diffrn_reflns_av_sigmaI/netI 0.0213
_diffrn_reflns_limit_h_max 13
_diffrn_reflns_limit_h_min -13
_diffrn_reflns_limit_k_max 14
_diffrn_reflns_limit_k_min -14
_diffrn_reflns_limit_l_max 13
_diffrn_reflns_limit_l_min -13
_diffrn_reflns_number 17328
_diffrn_reflns_theta_full 27.52
_diffrn_reflns_theta_max 27.52
_diffrn_reflns_theta_min 3.02
_exptl_absorpt_coefficient_mu 0.085
_exptl_absorpt_correction_T_max 1.0000
_exptl_absorpt_correction_T_min 0.9177
_exptl_absorpt_correction_type multi-scan
_exptl_absorpt_process_details 'REQAB (Rigaku, 1998)'
_exptl_crystal_colour Orange
_exptl_crystal_density_diffrn 1.204
_exptl_crystal_description Block
_exptl_crystal_F_000 436
_exptl_crystal_size_max 0.5000
_exptl_crystal_size_mid 0.4800
_exptl_crystal_size_min 0.3000
_refine_diff_density_max 0.287
_refine_diff_density_min -0.245
_refine_diff_density_rms 0.039
_refine_ls_extinction_method none
_refine_ls_goodness_of_fit_ref 1.087
_refine_ls_hydrogen_treatment constr
_refine_ls_matrix_type full
_refine_ls_number_parameters 140
_refine_ls_number_reflns 2586
_refine_ls_number_restraints 0
_refine_ls_restrained_S_all 1.087
_refine_ls_R_factor_all 0.0438
_refine_ls_R_factor_gt 0.0383
_refine_ls_shift/su_max 0.000
_refine_ls_shift/su_mean 0.000
_refine_ls_structure_factor_coef Fsqd
_refine_ls_weighting_details 'calc w=1/[\s^2^(Fo^2^)+(0.0607P)^2^+0.1969P] where P=(Fo^2^+2Fc^2^)/3'
_refine_ls_weighting_scheme calc
_refine_ls_wR_factor_gt 0.1046
_refine_ls_wR_factor_ref 0.1087
_reflns_number_gt 2164
_reflns_number_total 2586
_reflns_threshold_expression >2sigma(I)
_cod_data_source_file jo302652r_si_002_2.cif
_cod_data_source_block 1c
_cod_original_cell_volume 1130.8(11)
_cod_original_sg_symbol_H-M 'P 21/n'
_cod_database_code 4028034

loop_
_symmetry_equiv_pos_as_xyz
'x, y, z'
'-x+1/2, y+1/2, -z+1/2'
'-x, -y, -z'
'x-1/2, -y-1/2, z-1/2'

loop_
_atom_site_label
_atom_site_type_symbol
_atom_site_fract_x
_atom_site_fract_y
_atom_site_fract_z
_atom_site_U_iso_or_equiv
_atom_site_adp_type
_atom_site_occupancy
_atom_site_symmetry_multiplicity
_atom_site_calc_flag
_atom_site_refinement_flags
O1 O 0.52668(8) 0.23306(6) 0.38472(8) 0.01991(19) Uani 1 1 d .
C1 C 0.48029(12) 0.04134(10) 0.46145(12) 0.0232(2) Uani 1 1 d .
C2 C 0.43455(12) 0.13987(9) 0.37103(11) 0.0211(2) Uani 1 1 d .
C3 C 0.31480(12) 0.16348(10) 0.26976(12) 0.0256(3) Uani 1 1 d .
H3 H 0.2355 0.1131 0.2402 0.031 Uiso 1 1 calc R
C4 C 0.33232(12) 0.27865(10) 0.21723(12) 0.0244(3) Uani 1 1 d .
H4 H 0.2661 0.3201 0.1457 0.029 Uiso 1 1 calc R
C5 C 0.46147(11) 0.31873(9) 0.28819(11) 0.0199(2) Uani 1 1 d .
B1 B 0.54600(13) 0.43449(11) 0.28540(12) 0.0192(3) Uani 1 1 d .
O2 O 0.68604(8) 0.43832(7) 0.34053(8) 0.0241(2) Uani 1 1 d .
O3 O 0.48606(8) 0.54108(7) 0.23186(8) 0.0231(2) Uani 1 1 d .
C6 C 0.72343(11) 0.56699(10) 0.34954(11) 0.0211(2) Uani 1 1 d .
C7 C 0.59921(11) 0.62534(10) 0.23860(11) 0.0228(2) Uani 1 1 d .
C8 C 0.73484(14) 0.60516(13) 0.49135(13) 0.0353(3) Uani 1 1 d .
H8 H 0.6450 0.5958 0.5036 0.053 Uiso 1 1 calc R
H8A H 0.7638 0.6901 0.5054 0.053 Uiso 1 1 calc R
H8B H 0.8030 0.5541 0.5563 0.053 Uiso 1 1 calc R
C9 C 0.86130(13) 0.58057(12) 0.32819(14) 0.0333(3) Uani 1 1 d .
H9 H 0.9329 0.5398 0.4010 0.050 Uiso 1 1 calc R
H9A H 0.8840 0.6668 0.3275 0.050 Uiso 1 1 calc R
H9B H 0.8563 0.5439 0.2422 0.050 Uiso 1 1 calc R
C10 C 0.56009(15) 0.75038(11) 0.27492(16) 0.0381(3) Uani 1 1 d .
H10 H 0.4810 0.7812 0.2014 0.057 Uiso 1 1 calc R
H10A H 0.6384 0.8057 0.2900 0.057 Uiso 1 1 calc R
H10B H 0.5357 0.7449 0.3568 0.057 Uiso 1 1 calc R
C11 C 0.61424(15) 0.62712(13) 0.10033(13) 0.0379(3) Uani 1 1 d .
H11 H 0.6455 0.5475 0.0811 0.057 Uiso 1 1 calc R
H11A H 0.6819 0.6889 0.0979 0.057 Uiso 1 1 calc R
H11B H 0.5250 0.6461 0.0328 0.057 Uiso 1 1 calc R

loop_
_atom_site_aniso_label
_atom_site_aniso_U_11
_atom_site_aniso_U_22
_atom_site_aniso_U_33
_atom_site_aniso_U_23
_atom_site_aniso_U_13
_atom_site_aniso_U_12
O1 0.0235(4) 0.0141(3) 0.0252(4) 0.0019(3) 0.0123(3) -0.0017(3)
C1 0.0293(6) 0.0162(5) 0.0297(6) -0.0028(4) 0.0173(5) -0.0045(4)
C2 0.0272(6) 0.0143(5) 0.0279(6) -0.0016(4) 0.0174(5) -0.0040(4)
C3 0.0257(6) 0.0219(5) 0.0324(6) -0.0023(5) 0.0140(5) -0.0057(4)
C4 0.0253(6) 0.0230(6) 0.0274(6) 0.0019(4) 0.0119(5) -0.0003(4)
C5 0.0246(5) 0.0159(5) 0.0235(5) 0.0022(4) 0.0136(4) 0.0018(4)
B1 0.0234(6) 0.0167(5) 0.0211(6) 0.0009(4) 0.0124(5) 0.0009(4)
O2 0.0218(4) 0.0168(4) 0.0357(5) 0.0077(3) 0.0123(3) 0.0015(3)
O3 0.0208(4) 0.0166(4) 0.0300(4) 0.0035(3) 0.0061(3) -0.0016(3)
C6 0.0219(5) 0.0176(5) 0.0246(6) 0.0031(4) 0.0089(4) -0.0018(4)
C7 0.0232(5) 0.0172(5) 0.0254(6) 0.0027(4) 0.0044(4) -0.0046(4)
C8 0.0381(7) 0.0426(8) 0.0234(6) -0.0015(5) 0.0078(5) -0.0081(6)
C9 0.0238(6) 0.0328(7) 0.0454(8) 0.0083(6) 0.0144(5) -0.0034(5)
C10 0.0356(7) 0.0171(6) 0.0545(9) -0.0003(5) 0.0055(6) 0.0011(5)
C11 0.0475(8) 0.0404(7) 0.0232(6) 0.0049(5) 0.0083(5) -0.0178(6)

loop_
_atom_type_symbol
_atom_type_description
_atom_type_scat_dispersion_real
_atom_type_scat_dispersion_imag
_atom_type_scat_source
C C 0.0033 0.0016 'International Tables Vol C Tables 4.2.6.8 and 6.1.1.4'
H H 0.0000 0.0000 'International Tables Vol C Tables 4.2.6.8 and 6.1.1.4'
B B 0.0013 0.0007 'International Tables Vol C Tables 4.2.6.8 and 6.1.1.4'
O O 0.0106 0.0060 'International Tables Vol C Tables 4.2.6.8 and 6.1.1.4'

loop_
_geom_angle_atom_site_label_1
_geom_angle_atom_site_label_2
_geom_angle_atom_site_label_3
_geom_angle
_geom_angle_site_symmetry_1
C2 O1 C5 106.52(9) .
C1 C1 C2 179.48(18) 3_656
C3 C2 O1 110.60(10) .
C3 C2 C1 133.33(10) .
O1 C2 C1 116.07(10) .
C2 C3 C4 106.21(10) .
C2 C3 H3 126.9 .
C4 C3 H3 126.9 .
C5 C4 C3 107.54(10) .
C5 C4 H4 126.2 .
C3 C4 H4 126.2 .
C4 C5 O1 109.13(9) .
C4 C5 B1 134.92(10) .
O1 C5 B1 115.94(10) .
O3 B1 O2 114.80(10) .
O3 B1 C5 122.71(11) .
O2 B1 C5 122.46(10) .
B1 O2 C6 105.96(8) .
B1 O3 C7 106.50(9) .
O2 C6 C9 108.92(9) .
O2 C6 C8 105.33(9) .
C9 C6 C8 110.44(10) .
O2 C6 C7 102.68(9) .
C9 C6 C7 114.89(10) .
C8 C6 C7 113.74(10) .
O3 C7 C11 107.02(9) .
O3 C7 C10 108.28(10) .
C11 C7 C10 110.54(11) .
O3 C7 C6 102.29(9) .
C11 C7 C6 114.17(11) .
C10 C7 C6 113.83(10) .
C6 C8 H8 109.5 .
C6 C8 H8A 109.5 .
H8 C8 H8A 109.5 .
C6 C8 H8B 109.5 .
H8 C8 H8B 109.5 .
H8A C8 H8B 109.5 .
C6 C9 H9 109.5 .
C6 C9 H9A 109.5 .
H9 C9 H9A 109.5 .
C6 C9 H9B 109.5 .
H9 C9 H9B 109.5 .
H9A C9 H9B 109.5 .
C7 C10 H10 109.5 .
C7 C10 H10A 109.5 .
H10 C10 H10A 109.5 .
C7 C10 H10B 109.5 .
H10 C10 H10B 109.5 .
H10A C10 H10B 109.5 .
C7 C11 H11 109.5 .
C7 C11 H11A 109.5 .
H11 C11 H11A 109.5 .
C7 C11 H11B 109.5 .
H11 C11 H11B 109.5 .
H11A C11 H11B 109.5 .

loop_
_geom_bond_atom_site_label_1
_geom_bond_atom_site_label_2
_geom_bond_distance
_geom_bond_site_symmetry_2
O1 C2 1.3725(13) .
O1 C5 1.3890(14) .
C1 C1 1.200(2) 3_656
C1 C2 1.4204(17) .
C2 C3 1.3617(18) .
C3 C4 1.4217(17) .
C3 H3 0.9500 .
C4 C5 1.3637(17) .
C4 H4 0.9500 .
C5 B1 1.5505(17) .
B1 O3 1.3605(15) .
B1 O2 1.3627(17) .
O2 C6 1.4653(15) .
O3 C7 1.4721(14) .
C6 C9 1.5150(17) .
C6 C8 1.5236(18) .
C6 C7 1.5575(16) .
C7 C11 1.5202(19) .
C7 C10 1.5213(18) .
C8 H8 0.9800 .
C8 H8A 0.9800 .
C8 H8B 0.9800 .
C9 H9 0.9800 .
C9 H9A 0.9800 .
C9 H9B 0.9800 .
C10 H10 0.9800 .
C10 H10A 0.9800 .
C10 H10B 0.9800 .
C11 H11 0.9800 .
C11 H11A 0.9800 .
C11 H11B 0.9800 .

loop_
_geom_torsion_atom_site_label_1
_geom_torsion_atom_site_label_2
_geom_torsion_atom_site_label_3
_geom_torsion_atom_site_label_4
_geom_torsion
C5 O1 C2 C3 0.23(11)
C5 O1 C2 C1 -179.73(9)
O1 C2 C3 C4 -0.39(12)
C1 C2 C3 C4 179.56(11)
C2 C3 C4 C5 0.40(13)
C3 C4 C5 O1 -0.27(12)
C3 C4 C5 B1 -179.34(11)
C2 O1 C5 C4 0.03(11)
C2 O1 C5 B1 179.30(8)
C4 C5 B1 O3 21.61(19)
O1 C5 B1 O3 -157.42(10)
C4 C5 B1 O2 -160.66(12)
O1 C5 B1 O2 20.32(15)
O3 B1 O2 C6 12.35(13)
C5 B1 O2 C6 -165.55(10)
O2 B1 O3 C7 6.36(13)
C5 B1 O3 C7 -175.74(10)
B1 O2 C6 C9 -146.47(10)
B1 O2 C6 C8 95.06(11)
B1 O2 C6 C7 -24.25(11)
B1 O3 C7 C11 99.50(11)
B1 O3 C7 C10 -141.32(10)
B1 O3 C7 C6 -20.82(11)
O2 C6 C7 O3 27.25(10)
C9 C6 C7 O3 145.34(10)
C8 C6 C7 O3 -86.01(11)
O2 C6 C7 C11 -87.96(11)
C9 C6 C7 C11 30.12(14)
C8 C6 C7 C11 158.77(10)
O2 C6 C7 C10 143.82(10)
C9 C6 C7 C10 -98.09(13)
C8 C6 C7 C10 30.55(14)
